data_8104632
loop_
_publ_author_name
'He, Weifeng'
'Liu, Yingfan'
'Sun, Saisai'
'Ji, Guangqian'
'Li, Xiaochuan'

_publ_section_title
;
 Crystal structure of 2-bromo-1,3,6,8-tetramethylBOPHY (BOPHY =
 bis(difluoroboron)-1,2-bis((1H-pyrrol-2-yl)methylene)hydrazine),
 C14H15B2BrF4N4
;
_journal_issue 5
_journal_name_full 'Zeitschrift f\"ur Kristallographie - New Crystal Structures'
_journal_page_first 949
_journal_page_last 952
_journal_paper_doi 10.1515/ncrs-2021-0163
_journal_volume 236
_journal_year 2021
_chemical_formula_moiety 'C14 H15 B2 Br F4 N4'
_chemical_formula_sum 'C14 H15 B2 Br F4 N4'
_chemical_formula_weight 416.83
_space_group_crystal_system orthorhombic
_space_group_IT_number 61
_space_group_name_Hall '-P 2ac 2ab'
_space_group_name_H-M_alt 'P b c a'
_atom_sites_solution_hydrogens geom
_cell_angle_alpha 90
_cell_angle_beta 90
_cell_angle_gamma 90
_cell_formula_units_Z 8
_cell_length_a 11.9697(3)
_cell_length_b 10.0493(3)
_cell_length_c 27.8468(7)
_cell_measurement_reflns_used 8856
_cell_measurement_temperature 296(2)
_cell_measurement_theta_max 22.12
_cell_measurement_theta_min 2.24
_cell_volume 3349.61(16)
_computing_cell_refinement 'SAINT (Bruker, 2012)'
_computing_data_collection 'SAINT (Bruker, 2012)'
_computing_data_reduction SAINT
_computing_molecular_graphics 'Olex2 1.3 (Dolomanov et al., 2009)'
_computing_publication_material 'Olex2 1.3 (Dolomanov et al., 2009)'
_computing_structure_refinement 'SHELXL 2018/3 (Sheldrick, 2015)'
_diffrn_ambient_temperature 296(2)
_diffrn_measured_fraction_theta_full 1.000
_diffrn_measured_fraction_theta_max 0.999
_diffrn_measurement_device_type 'Bruker SMART CCD 6000'
_diffrn_measurement_method '\f and \w scans'
_diffrn_radiation_type MoK\a
_diffrn_radiation_wavelength 0.71073
_diffrn_reflns_av_R_equivalents 0.0879
_diffrn_reflns_av_unetI/netI 0.0385
_diffrn_reflns_Laue_measured_fraction_full 1.000
_diffrn_reflns_Laue_measured_fraction_max 0.999
_diffrn_reflns_limit_h_max 15
_diffrn_reflns_limit_h_min -15
_diffrn_reflns_limit_k_max 13
_diffrn_reflns_limit_k_min -13
_diffrn_reflns_limit_l_max 36
_diffrn_reflns_limit_l_min -37
_diffrn_reflns_number 66122
_diffrn_reflns_point_group_measured_fraction_full 1.000
_diffrn_reflns_point_group_measured_fraction_max 0.999
_diffrn_reflns_theta_full 25.242
_diffrn_reflns_theta_max 28.306
_diffrn_reflns_theta_min 1.463
_diffrn_source 'fine-focus sealed tube'
_exptl_absorpt_coefficient_mu 2.500
_exptl_absorpt_correction_T_max 0.726
_exptl_absorpt_correction_T_min 0.546
_exptl_absorpt_correction_type multi-scan
_exptl_absorpt_process_details 'SADABS (Bruker, 2012)'
_exptl_crystal_colour 'clear yellowish yellow'
_exptl_crystal_colour_lustre clear
_exptl_crystal_colour_modifier yellowish
_exptl_crystal_colour_primary yellow
_exptl_crystal_density_diffrn 1.653
_exptl_crystal_description block
_exptl_crystal_F_000 1664
_exptl_crystal_recrystallization_method 'Slow evaporation from dichloromethane'
_exptl_crystal_size_max 0.3
_exptl_crystal_size_mid 0.23
_exptl_crystal_size_min 0.17
_refine_diff_density_max 0.416
_refine_diff_density_min -0.604
_refine_diff_density_rms 0.081
_refine_ls_extinction_coef .
_refine_ls_extinction_method none
_refine_ls_goodness_of_fit_ref 1.097
_refine_ls_hydrogen_treatment constr
_refine_ls_matrix_type full
_refine_ls_number_parameters 240
_refine_ls_number_reflns 4156
_refine_ls_number_restraints 0
_refine_ls_restrained_S_all 1.097
_refine_ls_R_factor_all 0.1073
_refine_ls_R_factor_gt 0.0697
_refine_ls_shift/su_max 0.000
_refine_ls_shift/su_mean 0.000
_refine_ls_structure_factor_coef Fsqd
_refine_ls_weighting_details 'w=1/[\s^2^(Fo^2^)+(0.0062P)^2^+16.2846P] where P=(Fo^2^+2Fc^2^)/3'
_refine_ls_weighting_scheme calc
_refine_ls_wR_factor_gt 0.1453
_refine_ls_wR_factor_ref 0.1585
_reflns_Friedel_coverage 0.000
_reflns_Friedel_fraction_full .
_reflns_Friedel_fraction_max .
_reflns_number_gt 2757
_reflns_number_total 4156
_reflns_threshold_expression 'I > 2\s(I)'
_cod_data_source_file suppl_j_ncrs-2021-0163_suppl.cif
_cod_data_source_block cnu1650
_cod_database_code 8104632
_shelx_space_group_comment
;
The symmetry employed for this shelxl refinement is uniquely defined
by the following loop, which should always be used as a source of
symmetry information in preference to the above space-group names.
They are only intended as comments.
;
_shelx_estimated_absorpt_t_max 0.676
_shelx_estimated_absorpt_t_min 0.521
_olex2_refinement_description
;
1. Fixed Uiso
 At 1.2 times of:
  All C(H) groups
 At 1.5 times of:
  All C(H,H,H) groups
2. Others
 Sof(Br1A)=Sof(H2)=1-FVAR(1)
 Sof(Br1)=Sof(H9)=FVAR(1)
3.a Aromatic/amide H refined with riding coordinates:
 C2(H2), C5(H5), C6(H6), C9(H9)
3.b Idealised Me refined as rotating group:
 C11(H11A,H11B,H11C), C12(H12A,H12B,H12C), C13(H13A,H13B,H13C), C14(H14A,H14B,
 H14C)
;

loop_
_space_group_symop_operation_xyz
'x, y, z'
'-x+1/2, -y, z+1/2'
'-x, y+1/2, -z+1/2'
'x+1/2, -y+1/2, -z'
'-x, -y, -z'
'x-1/2, y, -z-1/2'
'x, -y-1/2, z-1/2'
'-x-1/2, y-1/2, z'

loop_
_atom_site_label
_atom_site_type_symbol
_atom_site_fract_x
_atom_site_fract_y
_atom_site_fract_z
_atom_site_U_iso_or_equiv
_atom_site_adp_type
_atom_site_occupancy
_atom_site_site_symmetry_order
_atom_site_calc_flag
_atom_site_refinement_flags_posn
_atom_site_refinement_flags_adp
_atom_site_refinement_flags_occupancy
_atom_site_disorder_assembly
_atom_site_disorder_group
Br1 Br 0.88323(7) 0.11819(9) 0.32237(3) 0.0583(3) Uani 0.7049(17) 1 d . . P A 1
Br1A Br 0.8956(2) 0.1305(3) 0.77722(7) 0.0749(9) Uani 0.2951(17) 1 d . . P A 2
F1 F 0.7733(3) -0.1147(3) 0.51179(10) 0.0497(7) Uani 1 1 d . . . . .
F2 F 0.6626(2) 0.0665(3) 0.50726(11) 0.0519(8) Uani 1 1 d . . . . .
F3 F 1.0896(2) 0.2477(3) 0.59149(11) 0.0522(8) Uani 1 1 d . . . . .
F4 F 0.9340(3) 0.3742(3) 0.59566(11) 0.0545(8) Uani 1 1 d . . . . .
N1 N 0.8334(3) 0.0671(4) 0.46243(14) 0.0373(9) Uani 1 1 d . . . . .
N2 N 0.8341(3) 0.0834(4) 0.55227(14) 0.0354(9) Uani 1 1 d . . . . .
N3 N 0.9272(3) 0.1692(4) 0.55015(14) 0.0351(8) Uani 1 1 d . . . . .
N4 N 0.9367(3) 0.1716(4) 0.64030(14) 0.0407(9) Uani 1 1 d . . . . .
C1 C 0.9624(4) 0.1770(5) 0.41647(18) 0.0395(11) Uani 1 1 d . . . . .
C2 C 0.8877(4) 0.1092(5) 0.38792(17) 0.0426(11) Uani 1 1 d . . . . .
H2 H 0.889841 0.107987 0.354539 0.051 Uiso 0.2951(17) 1 calc R U P A 2
C3 C 0.8084(4) 0.0426(5) 0.41569(17) 0.0385(11) Uani 1 1 d . . . . .
C4 C 0.9268(4) 0.1487(4) 0.46382(16) 0.0354(10) Uani 1 1 d . . . . .
C5 C 0.9678(4) 0.1967(4) 0.50714(18) 0.0386(11) Uani 1 1 d . . . . .
H5 H 1.029286 0.253244 0.505775 0.046 Uiso 1 1 calc R U . . .
C6 C 0.7992(4) 0.0483(5) 0.59532(17) 0.0387(11) Uani 1 1 d . . . . .
H6 H 0.737803 -0.008248 0.596666 0.046 Uiso 1 1 calc R U . . .
C7 C 0.8447(4) 0.0871(5) 0.63847(17) 0.0402(11) Uani 1 1 d . . . . .
C8 C 0.9656(5) 0.1867(6) 0.68679(19) 0.0504(13) Uani 1 1 d . . . . .
C9 C 0.8910(6) 0.1140(6) 0.7155(2) 0.0624(16) Uani 1 1 d . . . . .
H9 H 0.892074 0.110233 0.748832 0.075 Uiso 0.7049(17) 1 calc R U P A 1
C10 C 0.8163(5) 0.0495(6) 0.6863(2) 0.0532(14) Uani 1 1 d . . . . .
C11 C 0.7241(6) -0.0427(8) 0.7002(2) 0.081(2) Uani 1 1 d . . . . .
H11A H 0.653595 0.001763 0.696621 0.122 Uiso 1 1 calc R U . . .
H11B H 0.733569 -0.069270 0.733096 0.122 Uiso 1 1 calc R U . . .
H11C H 0.725754 -0.119962 0.679961 0.122 Uiso 1 1 calc R U . . .
C12 C 0.7139(4) -0.0415(5) 0.40104(19) 0.0490(13) Uani 1 1 d . . . . .
H12A H 0.714879 -0.122735 0.419146 0.074 Uiso 1 1 calc R U . . .
H12B H 0.719844 -0.061425 0.367423 0.074 Uiso 1 1 calc R U . . .
H12C H 0.645116 0.004912 0.406976 0.074 Uiso 1 1 calc R U . . .
C13 C 1.0568(4) 0.2623(6) 0.40167(19) 0.0520(13) Uani 1 1 d . . . . .
H13A H 1.117360 0.251840 0.423967 0.078 Uiso 1 1 calc R U . . .
H13B H 1.033305 0.353636 0.401287 0.078 Uiso 1 1 calc R U . . .
H13C H 1.081203 0.236908 0.370127 0.078 Uiso 1 1 calc R U . . .
C14 C 1.0607(5) 0.2729(7) 0.7020(2) 0.076(2) Uani 1 1 d . . . . .
H14A H 1.050319 0.360990 0.689408 0.113 Uiso 1 1 calc R U . . .
H14B H 1.129352 0.236601 0.689836 0.113 Uiso 1 1 calc R U . . .
H14C H 1.063735 0.276505 0.736381 0.113 Uiso 1 1 calc R U . . .
B1 B 0.7705(4) 0.0220(5) 0.5066(2) 0.0378(12) Uani 1 1 d . . . . .
B2 B 0.9757(4) 0.2453(6) 0.5953(2) 0.0385(12) Uani 1 1 d . . . . .

loop_
_atom_site_aniso_label
_atom_site_aniso_U_11
_atom_site_aniso_U_22
_atom_site_aniso_U_33
_atom_site_aniso_U_23
_atom_site_aniso_U_13
_atom_site_aniso_U_12
Br1 0.0643(5) 0.0803(6) 0.0302(3) -0.0057(4) -0.0017(4) 0.0006(5)
Br1A 0.0937(18) 0.0946(19) 0.0363(10) 0.0106(11) -0.0063(11) -0.0124(15)
F1 0.064(2) 0.0341(15) 0.0510(17) -0.0014(13) -0.0039(14) -0.0082(14)
F2 0.0292(14) 0.072(2) 0.0540(18) -0.0090(16) -0.0026(13) 0.0042(14)
F3 0.0328(14) 0.064(2) 0.0595(18) -0.0068(16) -0.0073(13) -0.0081(15)
F4 0.066(2) 0.0350(15) 0.0624(19) -0.0064(14) -0.0080(16) 0.0082(15)
N1 0.0304(19) 0.034(2) 0.048(2) -0.0038(17) -0.0030(17) -0.0038(17)
N2 0.032(2) 0.036(2) 0.039(2) -0.0028(17) -0.0022(17) -0.0035(17)
N3 0.0319(19) 0.034(2) 0.040(2) -0.0022(17) -0.0002(17) -0.0063(17)
N4 0.043(2) 0.039(2) 0.040(2) -0.0047(18) -0.0016(18) -0.0017(19)
C1 0.039(3) 0.033(2) 0.046(3) 0.003(2) -0.001(2) 0.002(2)
C2 0.045(3) 0.042(3) 0.041(3) 0.002(2) -0.003(2) 0.006(2)
C3 0.036(2) 0.035(3) 0.045(3) -0.004(2) -0.004(2) 0.003(2)
C4 0.035(2) 0.033(2) 0.039(2) -0.0024(19) 0.0000(19) -0.003(2)
C5 0.033(2) 0.032(2) 0.051(3) -0.007(2) 0.002(2) -0.004(2)
C6 0.032(2) 0.038(3) 0.046(3) 0.000(2) 0.004(2) -0.002(2)
C7 0.037(2) 0.045(3) 0.039(2) -0.002(2) -0.002(2) -0.001(2)
C8 0.054(3) 0.054(3) 0.043(3) -0.011(2) -0.009(2) -0.002(3)
C9 0.075(4) 0.071(4) 0.041(3) -0.009(3) -0.006(3) -0.005(4)
C10 0.057(3) 0.056(3) 0.047(3) 0.002(3) 0.005(3) -0.004(3)
C11 0.092(5) 0.100(6) 0.051(4) 0.005(4) 0.000(4) -0.041(5)
C12 0.046(3) 0.050(3) 0.052(3) -0.009(3) -0.007(2) -0.004(2)
C13 0.052(3) 0.055(3) 0.049(3) 0.004(3) 0.003(3) -0.008(3)
C14 0.071(4) 0.095(5) 0.061(4) -0.019(4) -0.011(3) -0.023(4)
B1 0.032(3) 0.034(3) 0.047(3) -0.004(2) -0.002(2) -0.005(2)
B2 0.033(3) 0.036(3) 0.046(3) -0.006(2) -0.004(2) -0.001(2)

loop_
_atom_type_symbol
_atom_type_description
_atom_type_scat_dispersion_real
_atom_type_scat_dispersion_imag
_atom_type_scat_source
C C 0.0033 0.0016 'International Tables Vol C Tables 4.2.6.8 and 6.1.1.4'
H H 0.0000 0.0000 'International Tables Vol C Tables 4.2.6.8 and 6.1.1.4'
B B 0.0013 0.0007 'International Tables Vol C Tables 4.2.6.8 and 6.1.1.4'
Br Br -0.2901 2.4595 'International Tables Vol C Tables 4.2.6.8 and 6.1.1.4'
F F 0.0171 0.0103 'International Tables Vol C Tables 4.2.6.8 and 6.1.1.4'
N N 0.0061 0.0033 'International Tables Vol C Tables 4.2.6.8 and 6.1.1.4'

loop_
_geom_angle_atom_site_label_1
_geom_angle_atom_site_label_2
_geom_angle_atom_site_label_3
_geom_angle
_geom_angle_site_symmetry_1
_geom_angle_site_symmetry_3
C3 N1 C4 108.2(4) . .
C3 N1 B1 128.0(4) . .
C4 N1 B1 123.8(4) . .
N3 N2 B1 125.2(4) . .
C6 N2 N3 116.9(4) . .
C6 N2 B1 117.9(4) . .
N2 N3 B2 123.6(4) . .
C5 N3 N2 117.2(4) . .
C5 N3 B2 118.9(4) . .
C7 N4 B2 120.5(4) . .
C8 N4 C7 107.8(4) . .
C8 N4 B2 130.9(4) . .
C2 C1 C4 104.1(4) . .
C2 C1 C13 128.5(5) . .
C4 C1 C13 127.3(5) . .
C1 C2 Br1 124.8(4) . .
C1 C2 H2 124.5 . .
C1 C2 C3 111.0(4) . .
C3 C2 Br1 123.8(4) . .
C3 C2 H2 124.5 . .
N1 C3 C2 107.1(4) . .
N1 C3 C12 122.7(4) . .
C2 C3 C12 130.2(5) . .
N1 C4 C1 109.6(4) . .
N1 C4 C5 121.0(4) . .
C5 C4 C1 129.3(4) . .
N3 C5 C4 125.7(4) . .
N3 C5 H5 117.1 . .
C4 C5 H5 117.1 . .
N2 C6 H6 116.8 . .
N2 C6 C7 126.4(4) . .
C7 C6 H6 116.8 . .
N4 C7 C10 108.4(4) . .
C6 C7 N4 121.2(4) . .
C6 C7 C10 130.3(5) . .
N4 C8 C9 109.0(5) . .
N4 C8 C14 122.2(5) . .
C9 C8 C14 128.8(5) . .
C8 C9 Br1A 119.8(5) . .
C8 C9 H9 125.6 . .
C10 C9 Br1A 131.0(5) . .
C10 C9 C8 108.9(5) . .
C10 C9 H9 125.6 . .
C7 C10 C11 125.8(5) . .
C9 C10 C7 105.8(5) . .
C9 C10 C11 128.4(5) . .
C10 C11 H11A 109.5 . .
C10 C11 H11B 109.5 . .
C10 C11 H11C 109.5 . .
H11A C11 H11B 109.5 . .
H11A C11 H11C 109.5 . .
H11B C11 H11C 109.5 . .
C3 C12 H12A 109.5 . .
C3 C12 H12B 109.5 . .
C3 C12 H12C 109.5 . .
H12A C12 H12B 109.5 . .
H12A C12 H12C 109.5 . .
H12B C12 H12C 109.5 . .
C1 C13 H13A 109.5 . .
C1 C13 H13B 109.5 . .
C1 C13 H13C 109.5 . .
H13A C13 H13B 109.5 . .
H13A C13 H13C 109.5 . .
H13B C13 H13C 109.5 . .
C8 C14 H14A 109.5 . .
C8 C14 H14B 109.5 . .
C8 C14 H14C 109.5 . .
H14A C14 H14B 109.5 . .
H14A C14 H14C 109.5 . .
H14B C14 H14C 109.5 . .
F1 B1 N1 111.8(4) . .
F1 B1 N2 106.8(4) . .
F2 B1 F1 110.3(4) . .
F2 B1 N1 112.5(4) . .
F2 B1 N2 108.2(4) . .
N1 B1 N2 107.0(4) . .
F3 B2 F4 110.0(4) . .
F3 B2 N3 108.3(4) . .
F3 B2 N4 112.1(4) . .
F4 B2 N3 109.0(4) . .
F4 B2 N4 109.6(4) . .
N4 B2 N3 107.7(4) . .

loop_
_geom_bond_atom_site_label_1
_geom_bond_atom_site_label_2
_geom_bond_distance
_geom_bond_site_symmetry_2
Br1 C2 1.828(5) .
Br1A C9 1.728(6) .
F1 B1 1.382(6) .
F2 B1 1.367(6) .
F3 B2 1.367(6) .
F4 B2 1.388(6) .
N1 C3 1.358(6) .
N1 C4 1.387(6) .
N1 B1 1.513(7) .
N2 N3 1.410(5) .
N2 C6 1.317(6) .
N2 B1 1.605(6) .
N3 C5 1.322(6) .
N3 B2 1.582(6) .
N4 C7 1.392(6) .
N4 C8 1.349(6) .
N4 B2 1.529(7) .
C1 C2 1.376(7) .
C1 C4 1.414(6) .
C1 C13 1.478(7) .
C2 H2 0.9300 .
C2 C3 1.395(7) .
C3 C12 1.470(7) .
C4 C5 1.389(6) .
C5 H5 0.9300 .
C6 H6 0.9300 .
C6 C7 1.376(7) .
C7 C10 1.425(7) .
C8 C9 1.402(8) .
C8 C14 1.492(8) .
C9 H9 0.9300 .
C9 C10 1.372(8) .
C10 C11 1.493(8) .
C11 H11A 0.9600 .
C11 H11B 0.9600 .
C11 H11C 0.9600 .
C12 H12A 0.9600 .
C12 H12B 0.9600 .
C12 H12C 0.9600 .
C13 H13A 0.9600 .
C13 H13B 0.9600 .
C13 H13C 0.9600 .
C14 H14A 0.9600 .
C14 H14B 0.9600 .
C14 H14C 0.9600 .

loop_
_geom_torsion_atom_site_label_1
_geom_torsion_atom_site_label_2
_geom_torsion_atom_site_label_3
_geom_torsion_atom_site_label_4
_geom_torsion
_geom_torsion_site_symmetry_1
_geom_torsion_site_symmetry_2
_geom_torsion_site_symmetry_3
_geom_torsion_site_symmetry_4
Br1 C2 C3 N1 -174.8(3) . . . .
Br1 C2 C3 C12 5.9(8) . . . .
Br1A C9 C10 C7 171.1(5) . . . .
Br1A C9 C10 C11 -9.5(11) . . . .
N1 C4 C5 N3 1.9(7) . . . .
N2 N3 C5 C4 0.0(7) . . . .
N2 N3 B2 F3 142.6(4) . . . .
N2 N3 B2 F4 -97.7(5) . . . .
N2 N3 B2 N4 21.1(6) . . . .
N2 C6 C7 N4 0.0(8) . . . .
N2 C6 C7 C10 -176.6(5) . . . .
N3 N2 C6 C7 0.0(7) . . . .
N3 N2 B1 F1 123.0(4) . . . .
N3 N2 B1 F2 -118.3(5) . . . .
N3 N2 B1 N1 3.2(6) . . . .
N4 C7 C10 C9 0.9(6) . . . .
N4 C7 C10 C11 -178.6(6) . . . .
N4 C8 C9 Br1A -171.9(4) . . . .
N4 C8 C9 C10 1.7(7) . . . .
C1 C2 C3 N1 -0.6(6) . . . .
C1 C2 C3 C12 -179.9(5) . . . .
C1 C4 C5 N3 177.3(5) . . . .
C2 C1 C4 N1 -0.3(5) . . . .
C2 C1 C4 C5 -176.1(5) . . . .
C3 N1 C4 C1 0.0(5) . . . .
C3 N1 C4 C5 176.2(4) . . . .
C3 N1 B1 F1 65.5(6) . . . .
C3 N1 B1 F2 -59.2(6) . . . .
C3 N1 B1 N2 -177.9(4) . . . .
C4 N1 C3 C2 0.4(5) . . . .
C4 N1 C3 C12 179.8(4) . . . .
C4 N1 B1 F1 -117.8(5) . . . .
C4 N1 B1 F2 117.5(5) . . . .
C4 N1 B1 N2 -1.2(6) . . . .
C4 C1 C2 Br1 174.7(4) . . . .
C4 C1 C2 C3 0.5(6) . . . .
C5 N3 B2 F3 -44.6(6) . . . .
C5 N3 B2 F4 75.1(5) . . . .
C5 N3 B2 N4 -166.1(4) . . . .
C6 N2 N3 C5 175.0(4) . . . .
C6 N2 N3 B2 -12.1(6) . . . .
C6 N2 B1 F1 -54.8(5) . . . .
C6 N2 B1 F2 63.9(5) . . . .
C6 N2 B1 N1 -174.6(4) . . . .
C6 C7 C10 C9 177.8(6) . . . .
C6 C7 C10 C11 -1.7(10) . . . .
C7 N4 C8 C9 -1.1(6) . . . .
C7 N4 C8 C14 -179.2(5) . . . .
C7 N4 B2 F3 -139.4(4) . . . .
C7 N4 B2 F4 98.1(5) . . . .
C7 N4 B2 N3 -20.3(6) . . . .
C8 N4 C7 C6 -177.1(5) . . . .
C8 N4 C7 C10 0.2(6) . . . .
C8 N4 B2 F3 52.2(7) . . . .
C8 N4 B2 F4 -70.3(7) . . . .
C8 N4 B2 N3 171.2(5) . . . .
C8 C9 C10 C7 -1.6(7) . . . .
C8 C9 C10 C11 177.9(6) . . . .
C13 C1 C2 Br1 -4.2(8) . . . .
C13 C1 C2 C3 -178.3(5) . . . .
C13 C1 C4 N1 178.5(5) . . . .
C13 C1 C4 C5 2.7(9) . . . .
C14 C8 C9 Br1A 6.1(10) . . . .
C14 C8 C9 C10 179.7(6) . . . .
B1 N1 C3 C2 177.5(4) . . . .
B1 N1 C3 C12 -3.1(8) . . . .
B1 N1 C4 C1 -177.3(4) . . . .
B1 N1 C4 C5 -1.1(7) . . . .
B1 N2 N3 C5 -2.8(6) . . . .
B1 N2 N3 B2 170.1(4) . . . .
B1 N2 C6 C7 178.0(5) . . . .
B2 N3 C5 C4 -173.2(4) . . . .
B2 N4 C7 C6 12.1(7) . . . .
B2 N4 C7 C10 -170.7(4) . . . .
B2 N4 C8 C9 168.4(5) . . . .
B2 N4 C8 C14 -9.7(9) . . . .
